data_2101874
loop_
_publ_author_name
'Maurin, Jan K.'
'Czarnocki, Zbigniew'
'Paluchowska, Beata'
'Winnicka-Maurin, Ma\/lgorzata'

_publ_section_title
;
 Conformation-Related Reaction Efficiency of Glutarimides with
 Phenyllithium. Structures of 3,3,5,5-Tetramethylglutarimide and
 2-Hydroxy-2-phenyl-3,3,5,5-tetramethyl-6-piperidone. X-ray and
 Theoretical Study
;
_journal_issue 4
_journal_name_full 'Acta Crystallographica Section B'
_journal_page_first 719
_journal_page_last 725
_journal_paper_doi 10.1107/S0108768197004874
_journal_volume 53
_journal_year 1997
_chemical_formula_sum 'C9 H15 N O2'
_chemical_formula_weight 169.22
_chemical_name_common 3,3,5,5-tetramethylglutarimide
_chemical_name_systematic 3,3,5,5-tetramethylazacyclohexane-2,6-dione
_space_group_IT_number 14
_symmetry_cell_setting monoclinic
_symmetry_space_group_name_Hall '-P 2ybc'
_symmetry_space_group_name_H-M 'P 1 21/c 1'
_audit_creation_method SHELXL
_cell_angle_alpha 90.00
_cell_angle_beta 105.63(3)
_cell_angle_gamma 90.00
_cell_formula_units_Z 4
_cell_length_a 7.715(2)
_cell_length_b 11.136(2)
_cell_length_c 11.707(2)
_cell_measurement_reflns_used 25
_cell_measurement_temperature 293(2)
_cell_measurement_theta_max 25
_cell_measurement_theta_min 20
_cell_volume 968.6(4)
_computing_cell_refinement 'Kuma software, 1991'
_computing_data_collection 'Kuma software, 1991'
_computing_data_reduction 'Kuma software, 1991'
_computing_molecular_graphics 'ORTEP II, Johnson, 1976'
_computing_publication_material 'SHELXL-93 (Sheldrick, 1993)'
_computing_structure_refinement 'SHELXL-93 (Sheldrick, 1993)'
_computing_structure_solution 'SHELXS-86 (Sheldrick, 1990)'
_diffrn_ambient_temperature 293(2)
_diffrn_measurement_device 'Kuma KM-4 single crystal diffractometer'
_diffrn_measurement_method 'profile data from \w-2\q'
_diffrn_radiation_monochromator graphite
_diffrn_radiation_source 'fine-focus sealed tube'
_diffrn_radiation_type CuK\a
_diffrn_radiation_wavelength 1.54178
_diffrn_reflns_av_R_equivalents 0.0954
_diffrn_reflns_av_sigmaI/netI 0.0333
_diffrn_reflns_limit_h_max 6
_diffrn_reflns_limit_h_min -9
_diffrn_reflns_limit_k_max 14
_diffrn_reflns_limit_k_min 0
_diffrn_reflns_limit_l_max 0
_diffrn_reflns_limit_l_min -14
_diffrn_reflns_number 1967
_diffrn_reflns_theta_max 80.28
_diffrn_reflns_theta_min 5.58
_diffrn_standards_decay_% 'not observed'
_diffrn_standards_interval_count 200
_diffrn_standards_number 3
_exptl_absorpt_coefficient_mu 0.661
_exptl_absorpt_correction_type none
_exptl_crystal_colour 'colorless, transparent'
_exptl_crystal_density_diffrn 1.160
_exptl_crystal_density_meas ?
_exptl_crystal_density_method 'not applied'
_exptl_crystal_description columnar
_exptl_crystal_F_000 368
_exptl_crystal_size_max 0.4
_exptl_crystal_size_mid 0.3
_exptl_crystal_size_min 0.25
_refine_diff_density_max 0.222
_refine_diff_density_min -0.168
_refine_ls_extinction_coef 0.046(7)
_refine_ls_extinction_method 'SHELXL93 (Sheldrick, 1993)'
_refine_ls_goodness_of_fit_all 1.115
_refine_ls_goodness_of_fit_obs 1.272
_refine_ls_hydrogen_treatment noref
_refine_ls_matrix_type full
_refine_ls_number_parameters 138
_refine_ls_number_reflns 1884
_refine_ls_number_restraints 6
_refine_ls_restrained_S_all 1.176
_refine_ls_restrained_S_obs 1.300
_refine_ls_R_factor_all 0.0900
_refine_ls_R_factor_obs 0.0549
_refine_ls_shift/esd_max 0.000
_refine_ls_shift/esd_mean 0.000
_refine_ls_structure_factor_coef Fsqd
_refine_ls_weighting_details 'w=1/[\s^2^(Fo^2^)+(0.1434P)^2^+0.0153P] where P=(Fo^2^+2Fc^2^)/3'
_refine_ls_weighting_scheme calc
_refine_ls_wR_factor_all 0.2158
_refine_ls_wR_factor_obs 0.1855
_reflns_number_observed 1195
_reflns_number_total 1887
_reflns_observed_criterion >2sigma(I)
_cod_data_source_file ab0372.cif
_cod_data_source_block 8
_cod_depositor_comments
;
The following automatic conversions were performed:

'_exptl_crystal_density_meas' value 'not applied' was changed to '?'
- the value is perceived as not measured.

Automatic conversion script
Id: cif_fix_values 3008 2015-01-20 13:52:24Z robertas 

The following automatic conversions were performed:

'_refine_ls_weighting_scheme' value 'calc
w=1/[\s^2^(Fo^2^)+(0.1434P)^2^+0.0153P] where P=(Fo^2^+2Fc^2^)/3' was
changed to 'calc'. New tag '_refine_ls_weighting_details' was
created. The value of the new tag was set to
'w=1/[\s^2^(Fo^2^)+(0.1434P)^2^+0.0153P] where P=(Fo^2^+2Fc^2^)/3'.

Automatic conversion script
Id: cif_fix_values 3143 2015-03-26 13:38:13Z robertas 
;
_cod_original_cell_volume 968.6(3)
_cod_original_sg_symbol_H-M 'P 21/c'
_cod_database_code 2101874

loop_
_symmetry_equiv_pos_as_xyz
'x, y, z'
'-x, y+1/2, -z+1/2'
'-x, -y, -z'
'x, -y-1/2, z-1/2'

loop_
_atom_site_aniso_label
_atom_site_aniso_U_11
_atom_site_aniso_U_22
_atom_site_aniso_U_33
_atom_site_aniso_U_12
_atom_site_aniso_U_13
_atom_site_aniso_U_23
N 0.0575(12) 0.0727(10) 0.0416(8) 0.0097(8) 0.0203(7) -0.0036(7)
C2 0.0520(12) 0.0632(11) 0.0463(9) 0.0043(8) 0.0171(7) 0.0019(7)
O1 0.0740(12) 0.1030(13) 0.0496(8) 0.0156(9) 0.0066(7) -0.0025(7)
C3 0.0520(12) 0.0634(11) 0.0584(10) 0.0071(9) 0.0204(8) -0.0060(8)
C31 0.066(2) 0.099(3) 0.081(3) -0.006(2) 0.032(2) -0.010(2)
C31' 0.066(2) 0.099(3) 0.081(3) -0.006(2) 0.032(2) -0.010(2)
C32 0.093(3) 0.060(2) 0.113(3) 0.014(2) 0.027(2) 0.000(2)
C32' 0.093(3) 0.060(2) 0.113(3) 0.014(2) 0.027(2) 0.000(2)
C4 0.060(2) 0.0673(15) 0.0617(13) -0.0010(11) 0.0229(11) -0.0183(11)
C4' 0.060(2) 0.0673(15) 0.0617(13) -0.0010(11) 0.0229(11) -0.0183(11)
C5 0.0606(13) 0.0804(14) 0.0421(9) 0.0097(10) 0.0180(8) -0.0069(8)
C51 0.085(3) 0.096(2) 0.062(2) -0.004(2) 0.030(2) 0.006(2)
C51' 0.085(3) 0.096(2) 0.062(2) -0.004(2) 0.030(2) 0.006(2)
C52 0.083(3) 0.107(3) 0.061(2) 0.005(2) 0.003(2) -0.017(2)
C52' 0.083(3) 0.107(3) 0.061(2) 0.005(2) 0.003(2) -0.017(2)
C6 0.0536(12) 0.0619(10) 0.0469(10) 0.0060(9) 0.0210(8) 0.0002(7)
O2 0.0627(11) 0.1037(13) 0.0584(9) 0.0276(9) 0.0232(7) 0.0026(7)

loop_
_atom_site_label
_atom_site_fract_x
_atom_site_fract_y
_atom_site_fract_z
_atom_site_U_iso_or_equiv
_atom_site_thermal_displace_type
_atom_site_calc_flag
_atom_site_refinement_flags
_atom_site_occupancy
_atom_site_disorder_group
_atom_site_type_symbol
N 0.1959(2) 0.4104(2) -0.04127(14) 0.0559(5) Uani d . 1 . N
H1 0.168(3) 0.451(2) 0.025(2) 0.068(7) Uiso d . 1 . H
C2 0.3596(3) 0.3526(2) -0.0197(2) 0.0531(5) Uani d . 1 . C
O1 0.4629(2) 0.3594(2) 0.07849(13) 0.0775(6) Uani d . 1 . O
C3 0.3996(3) 0.2806(2) -0.1198(2) 0.0568(6) Uani d D 1 . C
C31 0.5646(5) 0.3261(4) -0.1477(4) 0.0794(10) Uani d PD 0.773(3) 1 C
H311 0.596(2) 0.2739(15) -0.204(2) 0.119 Uiso calc PR 0.773(3) 1 H
H312 0.6619(11) 0.328(3) -0.0765(6) 0.119 Uiso calc PR 0.773(3) 1 H
H313 0.5430(14) 0.4055(11) -0.180(2) 0.119 Uiso calc PR 0.773(3) 1 H
C31' 0.6103(18) 0.2874(15) -0.0996(14) 0.0794(10) Uani d PD 0.227(3) 2 C
H31' 0.648(3) 0.3700(16) -0.093(10) 0.119 Uiso calc PR 0.227(3) 2 H
H32' 0.642(2) 0.251(9) -0.166(5) 0.119 Uiso calc PR 0.227(3) 2 H
H33' 0.6693(18) 0.246(9) -0.028(5) 0.119 Uiso calc PR 0.227(3) 2 H
C32 0.4377(6) 0.1493(3) -0.0712(4) 0.0893(11) Uani d PD 0.773(3) 1 C
H321 0.3344(19) 0.1193(12) -0.049(3) 0.134 Uiso calc PR 0.773(3) 1 H
H322 0.540(3) 0.1493(5) -0.003(2) 0.134 Uiso calc PR 0.773(3) 1 H
H323 0.462(5) 0.0989(7) -0.1315(12) 0.134 Uiso calc PR 0.773(3) 1 H
C32' 0.324(2) 0.1661(10) -0.1205(14) 0.0893(11) Uani d PD 0.227(3) 2 C
H34' 0.350(13) 0.119(4) -0.183(7) 0.134 Uiso calc PR 0.227(3) 2 H
H35' 0.196(3) 0.1732(12) -0.134(10) 0.134 Uiso calc PR 0.227(3) 2 H
H36' 0.374(12) 0.128(4) -0.045(4) 0.134 Uiso calc PR 0.227(3) 2 H
C4 0.2312(4) 0.2700(3) -0.2277(2) 0.0617(7) Uani d PD 0.773(3) 1 C
H41 0.2704(4) 0.2463(3) -0.2965(2) 0.093 Uiso calc PR 0.773(3) 1 H
H42 0.1550(4) 0.2063(3) -0.2119(2) 0.093 Uiso calc PR 0.773(3) 1 H
C4' 0.3272(13) 0.3626(8) -0.2351(8) 0.0617(7) Uani d PD 0.227(3) 2 C
H41' 0.3908(13) 0.4387(8) -0.2239(8) 0.093 Uiso calc PR 0.227(3) 2 H
H42' 0.3501(13) 0.3229(8) -0.3033(8) 0.093 Uiso calc PR 0.227(3) 2 H
C5 0.1166(3) 0.3861(2) -0.2588(2) 0.0602(6) Uani d D 1 . C
C51 0.2079(5) 0.4876(3) -0.3030(3) 0.0789(10) Uani d PD 0.773(3) 1 C
H511 0.247(3) 0.4612(7) -0.3701(15) 0.118 Uiso calc PR 0.773(3) 1 H
H512 0.310(2) 0.5135(16) -0.2412(8) 0.118 Uiso calc PR 0.773(3) 1 H
H513 0.1251(12) 0.5532(9) -0.326(2) 0.118 Uiso calc PR 0.773(3) 1 H
C51' 0.099(2) 0.5060(12) -0.3416(11) 0.0789(10) Uani d PD 0.227(3) 2 C
H51' 0.170(12) 0.496(4) -0.397(7) 0.118 Uiso calc PR 0.227(3) 2 H
H52' 0.141(14) 0.5747(19) -0.2924(14) 0.118 Uiso calc PR 0.227(3) 2 H
H53' -0.025(3) 0.518(6) -0.384(7) 0.118 Uiso calc PR 0.227(3) 2 H
C52 -0.0574(6) 0.3502(4) -0.3529(3) 0.0865(11) Uani d PD 0.773(3) 1 C
H521 -0.0275(6) 0.319(3) -0.4214(12) 0.130 Uiso calc PR 0.773(3) 1 H
H522 -0.133(2) 0.4195(7) -0.375(2) 0.130 Uiso calc PR 0.773(3) 1 H
H523 -0.120(2) 0.290(2) -0.3206(10) 0.130 Uiso calc PR 0.773(3) 1 H
C52' -0.008(2) 0.2986(14) -0.3186(12) 0.0865(11) Uani d PD 0.227(3) 2 C
H54' -0.007(12) 0.296(8) -0.400(3) 0.130 Uiso calc PR 0.227(3) 2 H
H55' -0.126(3) 0.319(6) -0.313(9) 0.130 Uiso calc PR 0.227(3) 2 H
H56' 0.026(9) 0.222(2) -0.283(7) 0.130 Uiso calc PR 0.227(3) 2 H
C6 0.0718(3) 0.4302(2) -0.1487(2) 0.0527(5) Uani d . 1 . C
O2 -0.0657(2) 0.4850(2) -0.15184(14) 0.0736(6) Uani d . 1 . O

loop_
_atom_type_symbol
_atom_type_description
_atom_type_scat_dispersion_real
_atom_type_scat_dispersion_imag
_atom_type_scat_source
C C 0.0181 0.0091 'International Tables Vol C Tables 4.2.6.8 and 6.1.1.4'
H H 0.0000 0.0000 'International Tables Vol C Tables 4.2.6.8 and 6.1.1.4'
N N 0.0311 0.0180 'International Tables Vol C Tables 4.2.6.8 and 6.1.1.4'
O O 0.0492 0.0322 'International Tables Vol C Tables 4.2.6.8 and 6.1.1.4'

loop_
_geom_angle_atom_site_label_1
_geom_angle_atom_site_label_2
_geom_angle_atom_site_label_3
_geom_angle
_geom_angle_publ_flag
C6 N C2 128.2(2) yes
O1 C2 N 118.7(2) yes
O1 C2 C3 123.1(2) yes
N C2 C3 118.2(2) yes
C32' C3 C2 108.4(7) yes
C31 C3 C2 110.7(2) yes
C31 C3 C4 115.2(2) yes
C2 C3 C4 111.6(2) yes
C31 C3 C32 108.0(3) yes
C2 C3 C32 105.7(2) yes
C4 C3 C32 104.9(2) yes
C32' C3 C31' 117.0(9) yes
C2 C3 C31' 105.9(6) yes
C32' C3 C4' 117.6(7) yes
C2 C3 C4' 104.6(4) yes
C31' C3 C4' 102.1(7) yes
C5 C4 C3 115.2(2) yes
C5 C4' C3 110.4(6) yes
C52' C5 C6 111.6(7) yes
C51 C5 C6 106.8(2) yes
C51 C5 C52 110.4(3) yes
C6 C5 C52 109.9(2) yes
C51 C5 C4 114.7(2) yes
C6 C5 C4 108.6(2) yes
C52 C5 C4 106.4(2) yes
C52' C5 C4' 119.8(8) yes
C6 C5 C4' 111.3(4) yes
C52' C5 C51' 109.4(8) yes
C6 C5 C51' 103.8(5) yes
C4' C5 C51' 99.0(7) yes
O2 C6 N 119.6(2) yes
O2 C6 C5 122.6(2) yes
N C6 C5 117.8(2) yes

loop_
_geom_bond_atom_site_label_1
_geom_bond_atom_site_label_2
_geom_bond_distance
_geom_bond_publ_flag
N C6 1.378(2) yes
N C2 1.379(3) yes
C2 O1 1.212(3) yes
C2 C3 1.518(3) yes
C3 C32' 1.402(12) yes
C3 C31 1.486(5) yes
C3 C4 1.554(3) yes
C3 C32 1.568(4) yes
C3 C31' 1.581(13) yes
C3 C4' 1.601(10) yes
C4 C5 1.554(4) yes
C4' C5 1.594(10) yes
C5 C52' 1.413(13) yes
C5 C51 1.496(4) yes
C5 C6 1.503(3) yes
C5 C52 1.542(4) yes
C5 C51' 1.634(12) yes
C6 O2 1.216(2) yes

loop_
_geom_torsion_atom_site_label_1
_geom_torsion_atom_site_label_2
_geom_torsion_atom_site_label_3
_geom_torsion_atom_site_label_4
_geom_torsion
_geom_torsion_publ_flag
C6 N C2 O1 169.0(2) no
C6 N C2 C3 -12.6(3) no
O1 C2 C3 C32' 94.1(7) no
N C2 C3 C32' -84.2(7) no
O1 C2 C3 C31 -60.2(3) no
N C2 C3 C31 121.5(3) no
O1 C2 C3 C4 170.1(2) no
N C2 C3 C4 -8.2(3) no
O1 C2 C3 C32 56.5(3) no
N C2 C3 C32 -121.8(3) no
O1 C2 C3 C31' -32.2(7) no
N C2 C3 C31' 149.4(7) no
O1 C2 C3 C4' -139.7(4) no
N C2 C3 C4' 42.0(4) no
C32' C3 C4 C5 143.5(8) no
C31 C3 C4 C5 -86.6(3) no
C2 C3 C4 C5 40.8(3) no
C32 C3 C4 C5 154.7(3) no
C31' C3 C4 C5 -107.2(10) no
C4' C3 C4 C5 -49.7(5) no
C32' C3 C4' C5 60.0(10) no
C31 C3 C4' C5 -168.3(6) no
C2 C3 C4' C5 -60.3(5) no
C4 C3 C4' C5 45.9(4) no
C32 C3 C4' C5 91.2(8) no
C31' C3 C4' C5 -170.5(7) no
C3 C4 C5 C52' -161.7(7) no
C3 C4 C5 C51 66.9(3) no
C3 C4 C5 C6 -52.4(3) no
C3 C4 C5 C52 -170.7(2) no
C3 C4 C5 C4' 49.9(5) no
C3 C4 C5 C51' 91.1(8) no
C3 C4' C5 C52' -82.1(9) no
C3 C4' C5 C51 150.9(6) no
C3 C4' C5 C6 50.6(6) no
C3 C4' C5 C52 -111.9(6) no
C3 C4' C5 C4 -45.8(4) no
C3 C4' C5 C51' 159.4(6) no
C2 N C6 O2 -178.8(2) no
C2 N C6 C5 -1.0(3) no
C52' C5 C6 O2 -64.5(8) no
C51 C5 C6 O2 86.0(3) no
C52 C5 C6 O2 -33.7(3) no
C4 C5 C6 O2 -149.8(2) no
C4' C5 C6 O2 158.8(4) no
C51' C5 C6 O2 53.2(6) no
C52' C5 C6 N 117.7(7) no
C51 C5 C6 N -91.8(3) no
C52 C5 C6 N 148.5(3) no
C4 C5 C6 N 32.5(3) no
C4' C5 C6 N -19.0(5) no
C51' C5 C6 N -124.6(6) no
